data_4505422
loop_
_publ_author_name
'Ma, Bao-Qing'
'Coppens, Philip'

_publ_section_title
;
 Variable Conformation of Benzophenone in a Series of Resorcinarene-Based
 Supramolecular Frameworks
;
_journal_issue 6
_journal_name_full 'Crystal Growth &amp; Design'
_journal_page_first 1377
_journal_paper_doi 10.1021/cg0499562
_journal_volume 4
_journal_year 2004
_chemical_formula_sum 'C65 H58 N4 O9'
_chemical_formula_weight 1039.15
_chemical_name_systematic
; 
 ? 
;
_space_group_IT_number 70
_symmetry_cell_setting orthorhombic
_symmetry_space_group_name_Hall '-F 2uv 2vw'
_symmetry_space_group_name_H-M 'F d d d :2'
_atom_sites_solution_hydrogens geom
_atom_sites_solution_primary direct
_atom_sites_solution_secondary difmap
_audit_creation_method SHELXL-97
_cell_angle_alpha 90.00
_cell_angle_beta 90.00
_cell_angle_gamma 90.00
_cell_formula_units_Z 16
_cell_length_a 22.824(3)
_cell_length_b 25.799(3)
_cell_length_c 36.354(5)
_cell_measurement_temperature 90(1)
_cell_volume 21407(5)
_computing_cell_refinement SMART
_computing_data_collection 'SMART CCD 1000'
_computing_data_reduction SAINT
_computing_molecular_graphics XP
_computing_publication_material XCIF
_computing_structure_refinement 'SHELXL-97 (Sheldrick, 1997)'
_computing_structure_solution 'SHELXS-97 (Sheldrick, 1990)'
_diffrn_ambient_temperature 90(1)
_diffrn_measured_fraction_theta_full 0.824
_diffrn_measured_fraction_theta_max 0.824
_diffrn_measurement_device_type 'SMART CCD 1000'
_diffrn_radiation_monochromator graphite
_diffrn_radiation_source 'fine-focus sealed tube'
_diffrn_radiation_type MoK\a
_diffrn_radiation_wavelength 0.71073
_diffrn_reflns_av_R_equivalents 0.0842
_diffrn_reflns_av_sigmaI/netI 0.1244
_diffrn_reflns_limit_h_max 12
_diffrn_reflns_limit_h_min -28
_diffrn_reflns_limit_k_max 17
_diffrn_reflns_limit_k_min -30
_diffrn_reflns_limit_l_max 50
_diffrn_reflns_limit_l_min -50
_diffrn_reflns_number 18501
_diffrn_reflns_theta_full 29.91
_diffrn_reflns_theta_max 29.91
_diffrn_reflns_theta_min 1.32
_exptl_absorpt_coefficient_mu 0.086
_exptl_crystal_colour yellow
_exptl_crystal_density_diffrn 1.290
_exptl_crystal_density_method 'not measured'
_exptl_crystal_description block
_exptl_crystal_F_000 8768
_exptl_crystal_size_max 0.18
_exptl_crystal_size_mid 0.12
_exptl_crystal_size_min 0.09
_refine_diff_density_max 0.904
_refine_diff_density_min -0.375
_refine_diff_density_rms 0.083
_refine_ls_extinction_coef 0.00118(12)
_refine_ls_extinction_expression Fc^*^=kFc[1+0.001xFc^2^\l^3^/sin(2\q)]^-1/4^
_refine_ls_extinction_method SHELXL
_refine_ls_goodness_of_fit_ref 0.982
_refine_ls_hydrogen_treatment mixed
_refine_ls_matrix_type full
_refine_ls_number_parameters 453
_refine_ls_number_reflns 6391
_refine_ls_number_restraints 0
_refine_ls_restrained_S_all 0.982
_refine_ls_R_factor_all 0.1709
_refine_ls_R_factor_gt 0.0863
_refine_ls_shift/su_max 0.000
_refine_ls_shift/su_mean 0.000
_refine_ls_structure_factor_coef Fsqd
_refine_ls_weighting_details 'calc w=1/[\s^2^(Fo^2^)+(0.1334P)^2^+0.0000P] where P=(Fo^2^+2Fc^2^)/3'
_refine_ls_weighting_scheme calc
_refine_ls_wR_factor_gt 0.2177
_refine_ls_wR_factor_ref 0.2559
_reflns_number_gt 2912
_reflns_number_total 6391
_reflns_threshold_expression >2sigma(I)
_cod_data_source_file cg0499562si20040122_042200.cif
_cod_data_source_block f
_cod_depositor_comments
;
The following automatic conversions were performed:

'_symmetry_cell_setting' value 'Orthorhombic' changed to
'orthorhombic' according to
/home/saulius/struct/CIF-dictionaries/cif_core.dic dictionary named
'cif_core.dic' version 2.4.1 from 2010-06-29.

Automatic conversion script
Id: cif_fix_values 1715 2011-07-08 13:25:40Z adriana 
;
_cod_original_sg_symbol_H-M Fddd
_cod_database_code 4505422

loop_
_symmetry_equiv_pos_as_xyz
'x, y, z'
'-x+3/4, -y+3/4, z'
'-x+3/4, y, -z+3/4'
'x, -y+3/4, -z+3/4'
'x, y+1/2, z+1/2'
'-x+3/4, -y+5/4, z+1/2'
'-x+3/4, y+1/2, -z+5/4'
'x, -y+5/4, -z+5/4'
'x+1/2, y, z+1/2'
'-x+5/4, -y+3/4, z+1/2'
'-x+5/4, y, -z+5/4'
'x+1/2, -y+3/4, -z+5/4'
'x+1/2, y+1/2, z'
'-x+5/4, -y+5/4, z'
'-x+5/4, y+1/2, -z+3/4'
'x+1/2, -y+5/4, -z+3/4'
'-x, -y, -z'
'x-3/4, y-3/4, -z'
'x-3/4, -y, z-3/4'
'-x, y-3/4, z-3/4'
'-x, -y+1/2, -z+1/2'
'x-3/4, y-1/4, -z+1/2'
'x-3/4, -y+1/2, z-1/4'
'-x, y-1/4, z-1/4'
'-x+1/2, -y, -z+1/2'
'x-1/4, y-3/4, -z+1/2'
'x-1/4, -y, z-1/4'
'-x+1/2, y-3/4, z-1/4'
'-x+1/2, -y+1/2, -z'
'x-1/4, y-1/4, -z'
'x-1/4, -y+1/2, z-3/4'
'-x+1/2, y-1/4, z-3/4'

loop_
_atom_site_label
_atom_site_type_symbol
_atom_site_fract_x
_atom_site_fract_y
_atom_site_fract_z
_atom_site_U_iso_or_equiv
_atom_site_adp_type
_atom_site_occupancy
_atom_site_symmetry_multiplicity
_atom_site_calc_flag
_atom_site_refinement_flags
_atom_site_disorder_assembly
_atom_site_disorder_group
O1 O -0.13800(11) 0.31071(10) 0.17450(7) 0.0404(7) Uani 1 1 d . . .
O2 O -0.14387(11) 0.29031(10) 0.04318(7) 0.0385(7) Uani 1 1 d . . .
H2 H -0.100(2) 0.3008(18) 0.0436(13) 0.074(15) Uiso 1 1 d . . .
O3 O -0.11599(11) 0.19786(11) 0.01181(7) 0.0412(7) Uani 1 1 d . . .
H3 H -0.134(3) 0.233(3) 0.0216(17) 0.11(2) Uiso 1 1 d . . .
O4 O -0.11391(12) 0.01795(11) 0.02738(8) 0.0461(7) Uani 1 1 d . . .
H4 H -0.128(2) -0.011(2) 0.0487(15) 0.088(17) Uiso 1 1 d . . .
O5 O 0.1012(2) 0.1920(2) 0.12744(16) 0.0523(15) Uiso 0.50 1 d P . .
C1 C -0.16372(15) 0.27730(14) 0.07788(10) 0.0323(8) Uani 1 1 d . . .
C2 C -0.14096(15) 0.30095(14) 0.10895(11) 0.0342(9) Uani 1 1 d . . .
H2A H -0.1087(16) 0.3279(15) 0.1053(10) 0.038(10) Uiso 1 1 d . . .
C3 C -0.16144(15) 0.28712(14) 0.14341(10) 0.0327(8) Uani 1 1 d . . .
C4 C -0.20565(15) 0.25101(13) 0.14798(9) 0.0298(8) Uani 1 1 d . . .
C5 C -0.22738(15) 0.22791(14) 0.11620(9) 0.0291(8) Uani 1 1 d . . .
H5A H -0.2558(16) 0.2025(14) 0.1213(10) 0.033(10) Uiso 1 1 d . . .
C6 C -0.20774(14) 0.23932(13) 0.08095(9) 0.0288(8) Uani 1 1 d . . .
C7 C -0.23079(14) 0.21107(15) 0.04713(10) 0.0313(8) Uani 1 1 d . . .
H7A H -0.2190(15) 0.2311(14) 0.0260(10) 0.034(10) Uiso 1 1 d . . .
C8 C -0.29806(16) 0.20740(18) 0.04746(11) 0.0377(9) Uani 1 1 d . . .
H8C H -0.3150(15) 0.2401(14) 0.0480(9) 0.026(9) Uiso 1 1 d . . .
H8B H -0.3137(16) 0.1913(14) 0.0721(11) 0.042(11) Uiso 1 1 d . . .
H8A H -0.3096(14) 0.1885(13) 0.0236(10) 0.029(9) Uiso 1 1 d . . .
C9 C -0.20060(14) 0.15909(14) 0.04248(8) 0.0297(8) Uani 1 1 d . . .
C10 C -0.14508(15) 0.15532(14) 0.02595(9) 0.0312(8) Uani 1 1 d . . .
C11 C -0.11766(16) 0.10842(15) 0.02205(9) 0.0345(9) Uani 1 1 d . . .
H11A H -0.0792(15) 0.1030(12) 0.0100(9) 0.026(9) Uiso 1 1 d . . .
C12 C -0.14414(15) 0.06320(15) 0.03391(9) 0.0333(8) Uani 1 1 d . . .
C13 C -0.19922(14) 0.06417(14) 0.05045(9) 0.0307(8) Uani 1 1 d . . .
C14 C -0.22555(15) 0.11261(14) 0.05411(9) 0.0283(8) Uani 1 1 d . . .
H14A H -0.2628(15) 0.1133(12) 0.0659(8) 0.020(8) Uiso 1 1 d . . .
C15 C -0.22833(15) 0.01436(15) 0.06369(10) 0.0337(8) Uani 1 1 d . . .
H15A H -0.2141(15) -0.0149(15) 0.0488(10) 0.039(10) Uiso 1 1 d . . .
C16 C -0.29531(17) 0.01636(18) 0.06238(11) 0.0390(9) Uani 1 1 d . . .
H16B H -0.3145(16) -0.0194(15) 0.0706(10) 0.040(10) Uiso 1 1 d . . .
H16A H -0.3125(19) 0.0262(16) 0.0376(13) 0.061(13) Uiso 1 1 d . . .
H16C H -0.3138(18) 0.0418(17) 0.0813(12) 0.058(12) Uiso 1 1 d . . .
C17 C 0.2382(2) 0.3614(2) 0.09333(19) 0.0492(15) Uani 0.809(6) 1 d P A 1
H17A H 0.2548 0.3888 0.1062 0.059 Uiso 0.809(6) 1 calc PR A 1
C17' C 0.2406(11) 0.3723(8) 0.0702(6) 0.040(6) Uani 0.191(6) 1 d P A 2
H17B H 0.2608 0.4032 0.0667 0.048 Uiso 0.191(6) 1 calc PR A 2
C18 C 0.1782(2) 0.3620(2) 0.08847(18) 0.0462(14) Uani 0.809(6) 1 d P A 1
H18A H 0.1562 0.3894 0.0978 0.055 Uiso 0.809(6) 1 calc PR A 1
C18' C 0.1811(9) 0.3709(9) 0.0645(6) 0.036(5) Uani 0.191(6) 1 d P A 2
H18B H 0.1608 0.4004 0.0573 0.044 Uiso 0.191(6) 1 calc PR A 2
C19 C 0.15104(16) 0.32248(17) 0.07000(10) 0.0403(10) Uani 1 1 d . . .
C20 C 0.1874(2) 0.2824(2) 0.05648(14) 0.0429(14) Uani 0.809(6) 1 d P A 1
H20A H 0.1713 0.2544 0.0440 0.051 Uiso 0.809(6) 1 calc PR A 1
C20' C 0.1775(8) 0.2891(8) 0.0920(5) 0.037(5) Uani 0.191(6) 1 d P A 2
H20B H 0.1560 0.2634 0.1038 0.044 Uiso 0.191(6) 1 calc PR A 2
C21 C 0.2475(2) 0.2854(2) 0.06207(15) 0.0457(14) Uani 0.809(6) 1 d P A 1
H21A H 0.2715 0.2595 0.0526 0.055 Uiso 0.809(6) 1 calc PR A 1
C21' C 0.2375(8) 0.2925(7) 0.0974(6) 0.038(6) Uani 0.191(6) 1 d P A 2
H21B H 0.2544 0.2689 0.1136 0.045 Uiso 0.191(6) 1 calc PR A 2
C22 C 0.08715(15) 0.32049(15) 0.06262(10) 0.0375(9) Uani 1 1 d . A .
C23 C 0.0588(2) 0.27397(19) 0.05895(15) 0.0591(14) Uani 1 1 d . . .
H23A H 0.078(2) 0.2418(19) 0.0606(13) 0.071(15) Uiso 1 1 d . . .
C24 C -0.0004(2) 0.2728(2) 0.05088(16) 0.0655(15) Uani 1 1 d . A .
H24A H -0.021(2) 0.242(2) 0.0507(14) 0.082(17) Uiso 1 1 d . . .
C25 C -0.00520(17) 0.36108(17) 0.04929(11) 0.0418(10) Uani 1 1 d . A .
H25A H -0.0315(15) 0.3911(14) 0.0439(10) 0.033(10) Uiso 1 1 d . . .
C26 C 0.05447(17) 0.36511(17) 0.05744(11) 0.0408(10) Uani 1 1 d . . .
H26A H 0.0725(18) 0.4008(17) 0.0568(11) 0.056(13) Uiso 1 1 d . . .
C27 C 0.0941(2) 0.1256(2) 0.24925(16) 0.0761(15) Uiso 1 1 d . . .
C28 C 0.06383(19) 0.12743(17) 0.21741(12) 0.0499(11) Uiso 1 1 d . . .
C29 C 0.0931(4) 0.1450(3) 0.1866(2) 0.045(2) Uiso 0.50 1 d P . .
C30 C 0.1533(4) 0.1431(4) 0.1866(2) 0.050(2) Uiso 0.50 1 d P . .
C31 C 0.1748(6) 0.1608(6) 0.1495(4) 0.035(3) Uiso 0.25 1 d P . .
C32 C 0.0723(6) 0.1650(5) 0.1526(3) 0.025(3) Uiso 0.25 1 d P . .
C33 C 0.0060(4) 0.1541(3) 0.1441(2) 0.0440(19) Uiso 0.50 1 d P . .
C34 C 0.0038(4) 0.1018(4) 0.1454(3) 0.063(3) Uiso 0.50 1 d P . .
C35 C -0.0240(3) 0.1837(3) 0.1251(2) 0.0365(17) Uiso 0.50 1 d P . .
C36 C -0.0745(4) 0.1680(3) 0.1220(2) 0.116(2) Uiso 1 1 d . . .
C37 C -0.1003(3) 0.1250 0.1250 0.0472(14) Uiso 1 2 d S . .
N1 N 0.27248(15) 0.32615(15) 0.08163(10) 0.0507(10) Uani 1 1 d . . .
N2 N -0.03228(14) 0.31535(14) 0.04695(9) 0.0445(9) Uani 1 1 d . . .
H1 H -0.095(2) 0.326(2) 0.1683(14) 0.078(15) Uiso 1 1 d . . .

loop_
_atom_site_aniso_label
_atom_site_aniso_U_11
_atom_site_aniso_U_22
_atom_site_aniso_U_33
_atom_site_aniso_U_23
_atom_site_aniso_U_13
_atom_site_aniso_U_12
O1 0.0321(15) 0.0379(16) 0.0512(16) -0.0119(12) -0.0078(12) -0.0003(12)
O2 0.0286(14) 0.0419(16) 0.0449(15) 0.0179(12) -0.0006(11) -0.0016(12)
O3 0.0309(14) 0.0510(18) 0.0418(15) 0.0120(12) 0.0107(11) -0.0057(13)
O4 0.0425(16) 0.0431(17) 0.0526(17) -0.0046(13) 0.0190(13) 0.0060(13)
C1 0.0260(18) 0.032(2) 0.039(2) 0.0111(15) -0.0014(15) 0.0028(16)
C2 0.0231(18) 0.029(2) 0.051(2) 0.0054(16) -0.0015(16) 0.0005(16)
C3 0.0281(19) 0.026(2) 0.044(2) -0.0027(15) -0.0052(15) 0.0025(16)
C4 0.0265(18) 0.029(2) 0.0343(18) -0.0004(14) -0.0031(14) 0.0041(15)
C5 0.0233(18) 0.030(2) 0.0341(18) 0.0032(14) 0.0002(14) 0.0008(15)
C6 0.0238(17) 0.0323(19) 0.0302(17) 0.0096(14) -0.0033(14) 0.0033(15)
C7 0.0251(18) 0.039(2) 0.0298(17) 0.0107(15) -0.0049(14) -0.0002(16)
C8 0.027(2) 0.049(3) 0.037(2) 0.0074(18) -0.0051(16) 0.0046(19)
C9 0.0236(18) 0.045(2) 0.0210(15) 0.0029(14) -0.0044(13) -0.0009(16)
C10 0.0267(18) 0.042(2) 0.0252(17) 0.0032(14) -0.0004(14) -0.0056(16)
C11 0.0259(19) 0.049(2) 0.0287(17) -0.0014(15) 0.0038(14) 0.0009(18)
C12 0.0318(19) 0.039(2) 0.0295(17) -0.0028(15) -0.0016(15) 0.0031(17)
C13 0.0259(18) 0.040(2) 0.0261(16) -0.0021(14) -0.0022(14) -0.0010(16)
C14 0.0203(17) 0.042(2) 0.0225(16) 0.0018(14) 0.0006(13) -0.0022(16)
C15 0.0265(19) 0.041(2) 0.0343(18) -0.0076(16) 0.0000(15) -0.0015(17)
C16 0.031(2) 0.048(3) 0.039(2) -0.0013(18) -0.0019(17) -0.0072(19)
C17 0.032(3) 0.048(4) 0.067(4) 0.002(3) 0.004(3) -0.010(3)
C17' 0.068(16) 0.019(10) 0.035(12) 0.011(8) -0.012(11) -0.010(10)
C18 0.033(3) 0.050(4) 0.055(4) 0.003(3) 0.004(3) -0.004(2)
C18' 0.036(12) 0.043(13) 0.030(11) -0.014(9) -0.009(9) 0.007(10)
C19 0.029(2) 0.055(3) 0.037(2) 0.0198(18) -0.0007(16) -0.0039(19)
C20 0.031(3) 0.047(3) 0.050(3) 0.012(2) -0.008(2) -0.001(2)
C20' 0.036(11) 0.038(12) 0.035(10) 0.009(8) -0.002(8) -0.003(9)
C21 0.037(3) 0.043(3) 0.057(3) 0.011(2) -0.010(2) 0.001(2)
C21' 0.033(11) 0.027(11) 0.052(13) 0.015(8) -0.012(9) -0.023(9)
C22 0.029(2) 0.046(2) 0.0376(19) 0.0157(17) 0.0026(15) -0.0018(18)
C23 0.039(3) 0.043(3) 0.096(4) 0.026(2) -0.008(2) 0.001(2)
C24 0.037(3) 0.048(3) 0.112(4) 0.034(3) -0.013(3) -0.006(2)
C25 0.030(2) 0.047(3) 0.047(2) 0.0089(18) 0.0032(17) 0.005(2)
C26 0.033(2) 0.046(3) 0.043(2) 0.0101(18) 0.0052(17) -0.001(2)
N1 0.0309(18) 0.056(2) 0.065(2) 0.0232(19) -0.0099(17) -0.0058(18)
N2 0.0287(17) 0.050(2) 0.055(2) 0.0219(16) 0.0016(15) -0.0010(16)

loop_
_atom_type_symbol
_atom_type_description
_atom_type_scat_dispersion_real
_atom_type_scat_dispersion_imag
_atom_type_scat_source
C C 0.0033 0.0016 'International Tables Vol C Tables 4.2.6.8 and 6.1.1.4'
H H 0.0000 0.0000 'International Tables Vol C Tables 4.2.6.8 and 6.1.1.4'
N N 0.0061 0.0033 'International Tables Vol C Tables 4.2.6.8 and 6.1.1.4'
O O 0.0106 0.0060 'International Tables Vol C Tables 4.2.6.8 and 6.1.1.4'

loop_
_geom_angle_atom_site_label_1
_geom_angle_atom_site_label_2
_geom_angle_atom_site_label_3
_geom_angle
_geom_angle_site_symmetry_1
_geom_angle_site_symmetry_3
O5 O5 C32 127.1(8) 11_454 .
O5 O5 C31 107.8(8) 11_454 11_454
C32 O5 C31 88.3(9) . 11_454
O2 C1 C2 121.0(3) . .
O2 C1 C6 118.4(3) . .
C2 C1 C6 120.6(3) . .
C3 C2 C1 119.9(3) . .
C4 C3 C2 121.9(3) . .
C4 C3 O1 118.5(3) . .
C2 C3 O1 119.5(3) . .
C3 C4 C5 116.7(3) . .
C3 C4 C15 121.9(3) . 8_544
C5 C4 C15 121.4(3) . 8_544
C6 C5 C4 124.1(4) . .
C5 C6 C1 116.8(3) . .
C5 C6 C7 122.1(3) . .
C1 C6 C7 121.0(3) . .
C9 C7 C6 110.9(3) . .
C9 C7 C8 113.6(3) . .
C6 C7 C8 111.6(3) . .
C14 C9 C10 116.0(3) . .
C14 C9 C7 122.8(3) . .
C10 C9 C7 121.2(3) . .
C11 C10 O3 116.3(3) . .
C11 C10 C9 121.1(3) . .
O3 C10 C9 122.5(3) . .
C10 C11 C12 120.9(3) . .
O4 C12 C11 116.3(3) . .
O4 C12 C13 122.8(3) . .
C11 C12 C13 120.9(3) . .
C14 C13 C12 116.5(3) . .
C14 C13 C15 122.5(3) . .
C12 C13 C15 120.9(3) . .
C13 C14 C9 124.5(3) . .
C13 C15 C16 113.4(3) . .
C13 C15 C4 110.9(3) . 8_544
C16 C15 C4 111.9(3) . 8_544
N1 C17 C18 125.2(6) . .
C18' C17' N1 121.0(18) . .
C19 C18 C17 120.1(5) . .
C17' C18' C19 118.3(18) . .
C20' C19 C18 89.0(9) . .
C20' C19 C20 57.6(9) . .
C18 C19 C20 116.7(4) . .
C20' C19 C18' 115.6(12) . .
C18 C19 C18' 37.4(8) . .
C20 C19 C18' 107.8(9) . .
C20' C19 C22 122.5(9) . .
C18 C19 C22 124.0(4) . .
C20 C19 C22 119.3(4) . .
C18' C19 C22 118.3(9) . .
C21 C20 C19 119.3(5) . .
C19 C20' C21' 119.8(17) . .
C20 C21 N1 121.4(5) . .
N1 C21' C20' 125.5(17) . .
C23 C22 C26 117.5(4) . .
C23 C22 C19 120.8(4) . .
C26 C22 C19 121.7(4) . .
C22 C23 C24 120.0(4) . .
N2 C24 C23 122.8(5) . .
N2 C25 C26 122.0(4) . .
C22 C26 C25 119.5(4) . .
C28 C27 C27 120.8(3) . 14_445
C27 C28 C29 117.4(5) . .
C27 C28 C30 112.7(5) . 14_445
C29 C28 C30 40.6(4) . 14_445
C30 C29 C30 83.2(10) 14_445 .
C30 C29 C28 73.4(8) 14_445 .
C30 C29 C28 118.2(8) . .
C30 C29 C32 112.8(10) 14_445 .
C30 C29 C32 110.3(9) . .
C28 C29 C32 131.5(9) . .
C30 C29 C29 50.0(7) 14_445 14_445
C30 C29 C29 33.2(5) . 14_445
C28 C29 C29 101.9(6) . 14_445
C32 C29 C29 118.9(6) . 14_445
C30 C29 C31 45.9(8) 14_445 14_445
C30 C29 C31 100.2(8) . 14_445
C28 C29 C31 102.1(7) . 14_445
C32 C29 C31 67.0(7) . 14_445
C29 C29 C31 75.7(6) 14_445 14_445
C29 C30 C29 96.8(10) 14_445 .
C29 C30 C28 66.0(7) 14_445 14_445
C29 C30 C28 122.0(8) . 14_445
C29 C30 C31 106.2(10) 14_445 .
C29 C30 C31 108.4(9) . .
C28 C30 C31 129.4(9) 14_445 .
C29 C30 C30 58.9(8) 14_445 14_445
C29 C30 C30 37.8(5) . 14_445
C28 C30 C30 101.9(6) 14_445 14_445
C31 C30 C30 116.3(7) . 14_445
C29 C30 C32 40.5(7) 14_445 14_445
C29 C30 C32 107.6(8) . 14_445
C28 C30 C32 93.5(6) 14_445 14_445
C31 C30 C32 65.7(7) . 14_445
C30 C30 C32 77.9(7) 14_445 14_445
O5 C31 C30 131.6(11) 11_454 .
O5 C31 C34 117.6(10) 11_454 14_445
C30 C31 C34 109.8(10) . 14_445
O5 C31 C32 44.2(6) 11_454 11_454
C30 C31 C32 157.2(11) . 11_454
C34 C31 C32 83.5(8) 14_445 11_454
O5 C31 C32 128.8(10) 11_454 14_445
C30 C31 C32 69.9(8) . 14_445
C34 C31 C32 77.1(8) 14_445 14_445
C32 C31 C32 96.4(8) 11_454 14_445
O5 C31 C29 142.5(10) 11_454 14_445
C30 C31 C29 28.0(5) . 14_445
C34 C31 C29 96.8(8) 14_445 14_445
C32 C31 C29 135.7(9) 11_454 14_445
C32 C31 C29 41.9(5) 14_445 14_445
O5 C32 C29 128.6(11) . .
O5 C32 C33 116.1(9) . .
C29 C32 C33 115.3(9) . .
O5 C32 C31 47.5(6) . 11_454
C29 C32 C31 146.7(11) . 11_454
C33 C32 C31 80.2(7) . 11_454
O5 C32 C31 117.9(9) . 14_445
C29 C32 C31 71.0(8) . 14_445
C33 C32 C31 81.0(8) . 14_445
C31 C32 C31 83.5(8) 11_454 14_445
O5 C32 C30 132.4(9) . 14_445
C29 C32 C30 26.7(5) . 14_445
C33 C32 C30 104.7(8) . 14_445
C31 C32 C30 124.0(8) 11_454 14_445
C31 C32 C30 44.4(6) 14_445 14_445
C35 C33 C34 128.0(9) . .
C35 C33 C34 59.2(6) . 8_544
C34 C33 C34 85.9(8) . 8_544
C35 C33 C32 122.2(9) . .
C34 C33 C32 102.0(8) . .
C34 C33 C32 104.3(8) 8_544 .
C35 C33 C36 34.1(5) . .
C34 C33 C36 99.0(7) . .
C34 C33 C36 66.0(6) 8_544 .
C32 C33 C36 156.2(8) . .
C35 C34 C33 132.9(9) 8_544 .
C35 C34 C33 52.5(6) 8_544 8_544
C33 C34 C33 93.9(8) . 8_544
C35 C34 C31 112.2(9) 8_544 14_445
C33 C34 C31 99.3(9) . 14_445
C33 C34 C31 91.9(8) 8_544 14_445
C35 C34 C34 89.7(8) 8_544 8_544
C33 C34 C34 49.2(6) . 8_544
C33 C34 C34 44.9(5) 8_544 8_544
C31 C34 C34 101.1(6) 14_445 8_544
C35 C34 C36 38.0(5) 8_544 8_544
C33 C34 C36 106.4(7) . 8_544
C33 C34 C36 71.6(6) 8_544 8_544
C31 C34 C36 150.1(9) 14_445 8_544
C34 C34 C36 85.0(5) 8_544 8_544
C36 C35 C33 111.5(8) . .
C36 C35 C34 99.6(8) . 8_544
C33 C35 C34 68.2(7) . 8_544
C35 C36 C37 136.2(8) . .
C35 C36 C34 42.3(5) . 8_544
C37 C36 C34 103.0(6) . 8_544
C35 C36 C33 34.4(5) . .
C37 C36 C33 103.4(6) . .
C34 C36 C33 42.4(4) 8_544 .
C36 C37 C36 124.2(9) . 8_544
C17 N1 C21' 87.2(10) . .
C17 N1 C21 117.3(4) . .
C21' N1 C21 58.2(9) . .
C17 N1 C17' 37.3(9) . .
C21' N1 C17' 111.2(13) . .
C21 N1 C17' 105.5(9) . .
C24 N2 C25 118.1(4) . .

loop_
_geom_bond_atom_site_label_1
_geom_bond_atom_site_label_2
_geom_bond_distance
_geom_bond_site_symmetry_2
O1 C3 1.391(4) .
O2 C1 1.382(4) .
O3 C10 1.382(4) .
O4 C12 1.377(4) .
O5 O5 1.100(10) 11_454
O5 C32 1.325(13) .
O5 C31 1.400(15) 11_454
C1 C2 1.385(5) .
C1 C6 1.408(5) .
C2 C3 1.384(5) .
C3 C4 1.383(5) .
C4 C5 1.391(5) .
C4 C15 1.538(5) 8_544
C5 C6 1.389(5) .
C6 C7 1.523(5) .
C7 C9 1.517(5) .
C7 C8 1.538(5) .
C9 C14 1.393(5) .
C9 C10 1.406(5) .
C10 C11 1.370(5) .
C11 C12 1.383(5) .
C12 C13 1.394(5) .
C13 C14 1.393(5) .
C13 C15 1.525(5) .
C15 C16 1.530(5) .
C15 C4 1.538(5) 8_544
C17 N1 1.272(6) .
C17 C18 1.380(7) .
C17' C18' 1.37(3) .
C17' N1 1.46(2) .
C18 C19 1.370(7) .
C18' C19 1.44(2) .
C19 C20' 1.320(19) .
C19 C20 1.414(6) .
C19 C22 1.484(5) .
C20 C21 1.387(6) .
C20' C21' 1.39(3) .
C21 N1 1.392(6) .
C21' N1 1.311(18) .
C22 C23 1.370(6) .
C22 C26 1.385(5) .
C23 C24 1.384(6) .
C24 N2 1.325(6) .
C25 N2 1.335(5) .
C25 C26 1.398(5) .
C27 C28 1.348(7) .
C27 C27 1.412(11) 14_445
C28 C29 1.380(9) .
C28 C30 1.449(10) 14_445
C29 C30 0.984(10) 14_445
C29 C30 1.374(11) .
C29 C32 1.423(15) .
C29 C29 1.782(17) 14_445
C29 C31 2.014(17) 14_445
C30 C29 0.984(10) 14_445
C30 C28 1.449(10) 14_445
C30 C31 1.504(17) .
C30 C30 1.593(18) 14_445
C30 C32 2.020(16) 14_445
C31 O5 1.400(15) 11_454
C31 C34 1.670(17) 14_445
C31 C32 1.899(19) 11_454
C31 C32 1.96(2) 14_445
C31 C29 2.014(17) 14_445
C32 C33 1.569(15) .
C32 C31 1.899(19) 11_454
C32 C31 1.96(2) 14_445
C32 C30 2.020(16) 14_445
C33 C35 1.238(11) .
C33 C34 1.352(13) .
C33 C34 1.448(13) 8_544
C33 C36 2.037(12) .
C34 C35 1.340(12) 8_544
C34 C33 1.448(13) 8_544
C34 C31 1.670(17) 14_445
C34 C34 1.91(2) 8_544
C34 C36 1.962(13) 8_544
C35 C36 1.226(10) .
C35 C34 1.340(12) 8_544
C36 C37 1.262(8) .
C36 C34 1.962(13) 8_544
C37 C36 1.262(8) 8_544
